data_1554586
loop_
_publ_author_name
'Gupta, Ekta'
'Zaheer, Mohd Khalid'
'Kant, Ruchir'
'Mohanan, Kishor'

_publ_section_title
;
 Additive-free regio- and diastereoselective construction of
 fully-substituted isoxazolidines employing diazo compounds
;
_journal_issue 8
_journal_name_full 'Organic Chemistry Frontiers'
_journal_page_first 1109
_journal_paper_doi 10.1039/C8QO01421C
_journal_volume 6
_journal_year 2019
_chemical_compound_source 'see text'
_chemical_formula_moiety 'C17 H20 F3 N O3'
_chemical_formula_sum 'C17 H20 F3 N O3'
_chemical_formula_weight 343.34
_space_group_IT_number 14
_space_group_name_Hall '-P 2ybc'
_space_group_name_H-M_alt 'P 1 21/c 1'
_symmetry_cell_setting monoclinic
_symmetry_Int_Tables_number 14
_symmetry_space_group_name_Hall '-P 2ybc'
_symmetry_space_group_name_H-M 'P 1 21/c 1'
_atom_sites_solution_hydrogens geom
_atom_sites_solution_primary direct
_atom_sites_solution_secondary difmap
_audit_update_record
;
2018-07-20 deposited with the CCDC.	2019-02-20 downloaded from the CCDC.
;
_cell_angle_alpha 90
_cell_angle_beta 94.751(10)
_cell_angle_gamma 90
_cell_formula_units_Z 4
_cell_length_a 11.431(6)
_cell_length_b 5.931(3)
_cell_length_c 25.849(14)
_cell_measurement_reflns_used 1184
_cell_measurement_temperature 293(2)
_cell_measurement_theta_max 25.4
_cell_measurement_theta_min 3.5
_cell_volume 1746.5(16)
_computing_cell_refinement
;
CrystalClear-SM Expert 2.1 b24 (Rigaku, 2012)
;
_computing_data_collection
;
CrystalClear-SM Expert 2.1 b24 (Rigaku, 2012)
;
_computing_data_reduction
;
CrystalClear-SM Expert 2.1 b24 (Rigaku, 2012)
;
_computing_molecular_graphics 'SHELXTL (Bruker, 1997)'
_computing_publication_material 'PLATON (Spek, 2003)'
_computing_structure_refinement 'SHELXL-97 (Sheldrick, 1997)'
_computing_structure_solution 'SHELXS-97 (Sheldrick, 1990)'
_diffrn_ambient_temperature 293(2)
_diffrn_detector CCD
_diffrn_detector_area_resol_mean 28.5714
_diffrn_measured_fraction_theta_full 0.946
_diffrn_measured_fraction_theta_max 0.946
_diffrn_measurement_device
;
AFC12 (Right): Kappa 3 circle
;
_diffrn_measurement_device_type
;
Rigaku Saturn724+ (4x4 bin mode)
;
_diffrn_measurement_method 'profile data from \w-scans'
_diffrn_measurement_specimen_support Fiber
_diffrn_radiation_monochromator Confocal
_diffrn_radiation_type 'Mo K\a'
_diffrn_radiation_wavelength 0.71075
_diffrn_reflns_av_R_equivalents 0.0595
_diffrn_reflns_av_sigmaI/netI 0.0606
_diffrn_reflns_limit_h_max 10
_diffrn_reflns_limit_h_min -13
_diffrn_reflns_limit_k_max 5
_diffrn_reflns_limit_k_min -7
_diffrn_reflns_limit_l_max 31
_diffrn_reflns_limit_l_min -31
_diffrn_reflns_number 8980
_diffrn_reflns_theta_full 25.40
_diffrn_reflns_theta_max 25.40
_diffrn_reflns_theta_min 3.50
_diffrn_source MicroMax003_Mo
_diffrn_source_current 0.6
_diffrn_source_power 0.0
_diffrn_source_voltage 50.0
_exptl_absorpt_coefficient_mu 0.110
_exptl_absorpt_correction_T_max 0.992
_exptl_absorpt_correction_T_min 0.978
_exptl_absorpt_correction_type multi-scan
_exptl_absorpt_process_details 'REQAB (Rigaku, 1998)'
_exptl_crystal_colour Yellow
_exptl_crystal_density_diffrn 1.306
_exptl_crystal_density_method 'Not Measured'
_exptl_crystal_description Block
_exptl_crystal_F_000 720
_exptl_crystal_size_max 0.200
_exptl_crystal_size_mid 0.140
_exptl_crystal_size_min 0.070
_refine_diff_density_max 0.246
_refine_diff_density_min -0.222
_refine_diff_density_rms 0.055
_refine_ls_extinction_method none
_refine_ls_goodness_of_fit_ref 0.912
_refine_ls_hydrogen_treatment constr
_refine_ls_matrix_type full
_refine_ls_number_parameters 217
_refine_ls_number_reflns 3036
_refine_ls_number_restraints 0
_refine_ls_restrained_S_all 0.912
_refine_ls_R_factor_all 0.1224
_refine_ls_R_factor_gt 0.0596
_refine_ls_shift/su_max 0.000
_refine_ls_shift/su_mean 0.000
_refine_ls_structure_factor_coef Fsqd
_refine_ls_weighting_details 'calc w=1/[\s^2^(Fo^2^)+(0.0973P)^2^+0.0000P] where P=(Fo^2^+2Fc^2^)/3'
_refine_ls_weighting_scheme calc
_refine_ls_wR_factor_gt 0.1498
_refine_ls_wR_factor_ref 0.1776
_reflns_number_gt 1522
_reflns_number_total 3036
_reflns_threshold_expression >2sigma(I)
_cod_data_source_file c8qo01421c2.cif
_cod_data_source_block xxx
_cod_depositor_comments
;
The following automatic conversions were performed:

data item '_exptl_absorpt_correction_type' value 'Multi-scan' was
changed to 'multi-scan' in accordance with the
/home/saulius/struct/COD-crude-data/automatic-downloads/DataCite-retrospective/RSC/depositions/lib/dictionaries/cif_core.dic
dictionary named 'cif_core.dic' version 2.4.2 last updated on
2011-04-26.

data item '_refine_ls_hydrogen_treatment' value 'Constr' was changed
to 'constr' in accordance with the
/home/saulius/struct/COD-crude-data/automatic-downloads/DataCite-retrospective/RSC/depositions/lib/dictionaries/cif_core.dic
dictionary named 'cif_core.dic' version 2.4.2 last updated on
2011-04-26.

data item '_symmetry_cell_setting' value 'Monoclinic' was changed to
'monoclinic' in accordance with the
/home/saulius/struct/COD-crude-data/automatic-downloads/DataCite-retrospective/RSC/depositions/lib/dictionaries/cif_core.dic
dictionary named 'cif_core.dic' version 2.4.2 last updated on
2011-04-26.

Automatic conversion script
Id: cif_fix_values 6909 2019-04-08 15:41:33Z antanas 
;
_cod_original_sg_symbol_H-M 'P 21/c'
_cod_database_code 1554586

loop_
_symmetry_equiv_pos_site_id
_symmetry_equiv_pos_as_xyz
1 x,y,z
2 -x,1/2+y,1/2-z
3 -x,-y,-z
4 x,1/2-y,1/2+z

loop_
_atom_site_aniso_label
_atom_site_aniso_U_11
_atom_site_aniso_U_22
_atom_site_aniso_U_33
_atom_site_aniso_U_23
_atom_site_aniso_U_13
_atom_site_aniso_U_12
F3 0.0507(13) 0.229(3) 0.0809(16) -0.0185(18) -0.0067(12) 0.0192(16)
F11 0.0774(17) 0.206(3) 0.0831(16) 0.0312(19) 0.0172(14) -0.0351(17)
F12 0.0812(18) 0.210(3) 0.110(2) -0.058(2) 0.0222(15) 0.0327(18)
O1 0.0648(14) 0.0541(13) 0.0623(13) 0.0109(11) -0.0077(12) -0.0051(11)
O2 0.0676(17) 0.100(2) 0.107(2) 0.0377(17) -0.0025(16) 0.0248(15)
O3 0.0394(12) 0.0683(14) 0.0644(14) 0.0153(12) -0.0026(10) -0.0016(10)
N1 0.0495(15) 0.0683(17) 0.0496(15) 0.0084(13) 0.0033(13) 0.0004(13)
C1 0.058(2) 0.076(2) 0.067(2) -0.0047(18) 0.0012(18) 0.0022(18)
C2 0.066(3) 0.100(3) 0.078(3) -0.024(2) 0.014(2) 0.004(2)
C3 0.067(3) 0.130(4) 0.059(2) -0.008(2) 0.019(2) -0.011(2)
C4 0.063(2) 0.110(3) 0.054(2) 0.013(2) 0.0045(19) 0.003(2)
C5 0.050(2) 0.087(3) 0.0543(19) 0.0069(18) 0.0020(16) 0.0136(17)
C6 0.0355(16) 0.069(2) 0.0503(17) -0.0047(16) -0.0039(14) -0.0012(14)
C7 0.0534(19) 0.071(2) 0.0463(17) 0.0074(16) 0.0085(15) 0.0121(16)
C8 0.0491(19) 0.0588(19) 0.0464(17) 0.0066(15) 0.0069(15) -0.0028(15)
C9 0.057(2) 0.058(2) 0.0448(16) 0.0080(15) -0.0043(15) -0.0104(16)
C10 0.052(2) 0.0557(19) 0.065(2) 0.0045(18) -0.0046(17) 0.0032(16)
C11 0.0447(18) 0.060(2) 0.077(2) -0.0004(18) 0.0047(17) -0.0085(15)
C12 0.061(2) 0.096(3) 0.100(3) -0.010(2) -0.006(2) -0.016(2)
C13 0.076(3) 0.081(3) 0.111(3) -0.011(2) 0.028(2) -0.003(2)
C14 0.067(2) 0.097(3) 0.096(3) 0.028(2) 0.009(2) -0.015(2)
C15 0.081(3) 0.095(3) 0.085(3) -0.019(2) -0.008(2) -0.016(2)
C16 0.062(2) 0.066(2) 0.070(2) 0.0019(19) 0.0077(19) -0.0005(18)
C17 0.051(2) 0.149(4) 0.060(2) -0.006(3) 0.000(2) 0.010(2)

loop_
_atom_site_label
_atom_site_type_symbol
_atom_site_thermal_displace_type
_atom_site_fract_x
_atom_site_fract_y
_atom_site_fract_z
_atom_site_occupancy
_atom_site_U_iso_or_equiv
_atom_site_calc_flag
_atom_site_refinement_flags
F3 F Uani -0.14447(19) 0.1025(6) 0.37536(9) 1.000 0.1209(12) . .
F11 F Uani -0.0635(2) -0.0556(6) 0.44301(10) 1.000 0.1216(13) . .
F12 F Uani -0.0862(2) 0.2993(6) 0.44157(10) 1.000 0.1329(13) . .
O1 O Uani 0.15028(19) -0.1962(3) 0.39345(8) 1.000 0.0611(8) . .
O2 O Uani 0.4238(2) -0.1658(5) 0.44145(11) 1.000 0.0921(11) . .
O3 O Uani 0.36030(16) 0.0902(4) 0.38069(8) 1.000 0.0578(8) . .
N1 N Uani 0.0814(2) -0.0400(4) 0.35980(9) 1.000 0.0558(9) . .
C1 C Uani 0.1963(3) -0.1808(6) 0.29165(14) 1.000 0.0672(12) . .
C2 C Uani 0.2332(3) -0.1633(7) 0.24225(16) 1.000 0.0809(17) . .
C3 C Uani 0.2051(3) 0.0227(8) 0.21185(15) 1.000 0.0846(18) . .
C4 C Uani 0.1361(3) 0.1878(7) 0.23053(13) 1.000 0.0757(14) . .
C5 C Uani 0.0976(3) 0.1716(6) 0.27961(12) 1.000 0.0639(14) . .
C6 C Uani 0.1284(2) -0.0103(5) 0.31086(12) 1.000 0.0520(10) . .
C7 C Uani 0.0603(3) 0.1526(6) 0.39227(12) 1.000 0.0567(11) . .
C8 C Uani 0.1595(3) 0.1568(5) 0.43423(12) 1.000 0.0513(11) . .
C9 C Uani 0.2200(3) -0.0661(5) 0.43212(12) 1.000 0.0537(11) . .
C10 C Uani 0.3482(3) -0.0534(6) 0.41882(13) 1.000 0.0581(11) . .
C11 C Uani 0.4764(3) 0.1428(5) 0.36188(14) 1.000 0.0606(11) . .
C12 C Uani 0.5510(3) 0.2601(7) 0.40495(16) 1.000 0.0864(16) . .
C13 C Uani 0.5333(3) -0.0661(6) 0.34228(16) 1.000 0.0882(17) . .
C14 C Uani 0.4425(3) 0.3062(7) 0.31787(16) 1.000 0.0865(16) . .
C15 C Uani 0.2869(4) 0.3261(7) 0.50746(16) 1.000 0.0878(17) . .
C16 C Uani 0.1865(3) 0.3247(6) 0.46622(13) 1.000 0.0659(12) . .
C17 C Uani -0.0581(3) 0.1233(9) 0.41310(16) 1.000 0.0869(16) . .
H1 H Uiso 0.21680 -0.30620 0.31200 1.000 0.0800 calc R
H2 H Uiso 0.27760 -0.27870 0.22940 1.000 0.0970 calc R
H3 H Uiso 0.23260 0.03610 0.17910 1.000 0.1010 calc R
H4 H Uiso 0.11490 0.31210 0.20990 1.000 0.0910 calc R
H5 H Uiso 0.05050 0.28470 0.29170 1.000 0.0770 calc R
H7 H Uiso 0.06100 0.29130 0.37170 1.000 0.0680 calc R
H9 H Uiso 0.21760 -0.14070 0.46580 1.000 0.0640 calc R
H12A H Uiso 0.57230 0.15440 0.43230 1.000 0.1300 calc R
H12B H Uiso 0.50730 0.38200 0.41840 1.000 0.1300 calc R
H12C H Uiso 0.62080 0.31820 0.39150 1.000 0.1300 calc R
H13A H Uiso 0.55420 -0.16550 0.37090 1.000 0.1320 calc R
H13B H Uiso 0.60270 -0.02470 0.32600 1.000 0.1320 calc R
H13C H Uiso 0.47940 -0.14100 0.31750 1.000 0.1320 calc R
H14A H Uiso 0.39580 0.22910 0.29080 1.000 0.1300 calc R
H14B H Uiso 0.51230 0.36400 0.30430 1.000 0.1300 calc R
H14C H Uiso 0.39820 0.42860 0.33070 1.000 0.1300 calc R
H15A H Uiso 0.28790 0.46680 0.52590 1.000 0.1310 calc R
H15B H Uiso 0.35940 0.30810 0.49160 1.000 0.1310 calc R
H15C H Uiso 0.27770 0.20440 0.53130 1.000 0.1310 calc R
H16 H Uiso 0.13960 0.45290 0.46300 1.000 0.0790 calc R

loop_
_atom_type_symbol
_atom_type_description
_atom_type_scat_dispersion_real
_atom_type_scat_dispersion_imag
_atom_type_scat_source
O O 0.0106 0.0060 'International Tables Vol C Tables 4.2.6.8 and 6.1.1.4'
N N 0.0061 0.0033 'International Tables Vol C Tables 4.2.6.8 and 6.1.1.4'
F F 0.0171 0.0103 'International Tables Vol C Tables 4.2.6.8 and 6.1.1.4'
H H 0.0000 0.0000 'International Tables Vol C Tables 4.2.6.8 and 6.1.1.4'
C C 0.0033 0.0016 'International Tables Vol C Tables 4.2.6.8 and 6.1.1.4'

loop_
_geom_angle_atom_site_label_1
_geom_angle_atom_site_label_2
_geom_angle_atom_site_label_3
_geom_angle
_geom_angle_publ_flag
N1 O1 C9 108.22(19) yes
C10 O3 C11 122.2(2) yes
O1 N1 C6 112.6(2) yes
O1 N1 C7 105.3(2) yes
C6 N1 C7 120.6(2) yes
C2 C1 C6 119.8(3) no
C1 C2 C3 120.9(4) no
C2 C3 C4 119.0(4) no
C3 C4 C5 120.7(4) no
C4 C5 C6 120.6(3) no
N1 C6 C1 119.3(3) yes
N1 C6 C5 121.4(3) yes
C1 C6 C5 118.9(3) no
N1 C7 C8 106.2(3) yes
N1 C7 C17 108.3(3) yes
C8 C7 C17 113.0(3) no
C7 C8 C9 106.4(3) no
C7 C8 C16 126.2(3) no
C9 C8 C16 127.4(3) no
O1 C9 C8 105.5(3) yes
O1 C9 C10 110.7(3) yes
C8 C9 C10 114.7(3) no
O2 C10 O3 127.3(3) yes
O2 C10 C9 121.6(3) yes
O3 C10 C9 111.1(3) yes
O3 C11 C12 108.7(3) yes
O3 C11 C13 111.1(3) yes
O3 C11 C14 101.5(3) yes
C12 C11 C13 113.1(3) no
C12 C11 C14 110.5(3) no
C13 C11 C14 111.3(3) no
C8 C16 C15 125.2(3) no
F3 C17 F11 106.7(4) yes
F3 C17 F12 106.2(3) yes
F3 C17 C7 112.4(3) yes
F11 C17 F12 106.4(3) yes
F11 C17 C7 112.9(3) yes
F12 C17 C7 111.8(4) yes
C2 C1 H1 120.00 no
C6 C1 H1 120.00 no
C1 C2 H2 120.00 no
C3 C2 H2 120.00 no
C2 C3 H3 120.00 no
C4 C3 H3 120.00 no
C3 C4 H4 120.00 no
C5 C4 H4 120.00 no
C4 C5 H5 120.00 no
C6 C5 H5 120.00 no
N1 C7 H7 110.00 no
C8 C7 H7 110.00 no
C17 C7 H7 110.00 no
O1 C9 H9 109.00 no
C8 C9 H9 109.00 no
C10 C9 H9 109.00 no
C11 C12 H12A 110.00 no
C11 C12 H12B 110.00 no
C11 C12 H12C 109.00 no
H12A C12 H12B 109.00 no
H12A C12 H12C 109.00 no
H12B C12 H12C 109.00 no
C11 C13 H13A 109.00 no
C11 C13 H13B 109.00 no
C11 C13 H13C 110.00 no
H13A C13 H13B 109.00 no
H13A C13 H13C 110.00 no
H13B C13 H13C 109.00 no
C11 C14 H14A 109.00 no
C11 C14 H14B 109.00 no
C11 C14 H14C 109.00 no
H14A C14 H14B 109.00 no
H14A C14 H14C 110.00 no
H14B C14 H14C 110.00 no
C16 C15 H15A 110.00 no
C16 C15 H15B 109.00 no
C16 C15 H15C 109.00 no
H15A C15 H15B 109.00 no
H15A C15 H15C 109.00 no
H15B C15 H15C 110.00 no
C8 C16 H16 117.00 no
C15 C16 H16 117.00 no

loop_
_geom_bond_atom_site_label_1
_geom_bond_atom_site_label_2
_geom_bond_distance
_geom_bond_publ_flag
F3 C17 1.335(5) yes
F11 C17 1.317(6) yes
F12 C17 1.332(6) yes
O1 N1 1.457(3) yes
O1 C9 1.448(4) yes
O2 C10 1.204(4) yes
O3 C10 1.319(4) yes
O3 C11 1.484(4) yes
N1 C6 1.426(4) yes
N1 C7 1.450(4) yes
C1 C2 1.382(5) no
C1 C6 1.391(5) no
C2 C3 1.377(6) no
C3 C4 1.370(6) no
C4 C5 1.380(5) no
C5 C6 1.376(5) no
C7 C8 1.503(5) no
C7 C17 1.508(5) no
C8 C9 1.495(4) no
C8 C16 1.315(5) no
C9 C10 1.535(5) no
C11 C12 1.514(5) no
C11 C13 1.507(5) no
C11 C14 1.520(5) no
C15 C16 1.500(6) no
C1 H1 0.9300 no
C2 H2 0.9300 no
C3 H3 0.9300 no
C4 H4 0.9300 no
C5 H5 0.9300 no
C7 H7 0.9800 no
C9 H9 0.9800 no
C12 H12A 0.9600 no
C12 H12B 0.9600 no
C12 H12C 0.9600 no
C13 H13A 0.9600 no
C13 H13B 0.9600 no
C13 H13C 0.9600 no
C14 H14A 0.9600 no
C14 H14B 0.9600 no
C14 H14C 0.9600 no
C15 H15A 0.9600 no
C15 H15B 0.9600 no
C15 H15C 0.9600 no
C16 H16 0.9300 no

loop_
_geom_contact_atom_site_label_1
_geom_contact_atom_site_label_2
_geom_contact_distance
_geom_contact_site_symmetry_2
_geom_contact_publ_flag
F3 N1 2.778(4) . no
F11 C9 3.277(4) . no
F11 O1 2.971(4) . no
F11 N1 2.823(4) . no
F11 C15 3.358(5) 3_556 no
F11 C16 3.252(5) 3_556 no
F12 C16 3.133(4) . no
F3 H4 2.8400 2_545 no
F11 H15C 2.7400 3_556 no
F12 H16 2.7500 . no
O1 F11 2.971(4) . no
O1 O3 2.981(3) . no
O1 C16 3.414(4) 1_545 no
O2 C13 3.003(5) . no
O2 C12 3.100(5) . no
O3 C6 3.138(4) . no
O3 C1 3.268(4) . no
O3 O1 2.981(3) . no
O3 C16 3.391(4) . no
O1 H1 2.3900 . no
O1 H16 2.7600 1_545 no
O2 H12A 2.5700 . no
O2 H13A 2.4500 . no
N1 F3 2.778(4) . no
N1 F11 2.823(4) . no
N1 H4 2.8900 2_545 no
C1 O3 3.268(4) . no
C4 C6 3.600(5) 2_555 no
C6 O3 3.138(4) . no
C6 C4 3.600(5) 2_545 no
C9 F11 3.277(4) . no
C10 C15 3.328(6) . no
C12 O2 3.100(5) . no
C13 O2 3.003(5) . no
C15 C10 3.328(6) . no
C15 F11 3.358(5) 3_556 no
C16 O1 3.414(4) 1_565 no
C16 F11 3.252(5) 3_556 no
C16 F12 3.133(4) . no
C16 O3 3.391(4) . no
C5 H7 2.5500 . no
C6 H4 2.9800 2_545 no
C7 H5 2.7100 . no
C9 H15C 3.0500 . no
C9 H15B 3.0700 . no
C10 H13A 2.8300 . no
C10 H12A 2.8400 . no
C10 H15B 2.8500 . no
C12 H15A 2.9400 3_666 no
C15 H9 3.0500 . no
H1 O1 2.3900 . no
H2 H13B 2.5300 2_645 no
H4 F3 2.8400 2_555 no
H4 N1 2.8900 2_555 no
H4 C6 2.9800 2_555 no
H5 C7 2.7100 . no
H5 H7 2.0600 . no
H7 C5 2.5500 . no
H7 H5 2.0600 . no
H9 C15 3.0500 . no
H9 H16 2.5700 1_545 no
H12A O2 2.5700 . no
H12A C10 2.8400 . no
H12A H13A 2.4700 . no
H12B H14C 2.5100 . no
H12C H14B 2.5000 . no
H13A O2 2.4500 . no
H13A C10 2.8300 . no
H13A H12A 2.4700 . no
H13B H14B 2.5700 . no
H13B H2 2.5300 2_655 no
H13C H14A 2.4700 . no
H14A H13C 2.4700 . no
H14B H12C 2.5000 . no
H14B H13B 2.5700 . no
H14C H12B 2.5100 . no
H15A C12 2.9400 3_666 no
H15B C9 3.0700 . no
H15B C10 2.8500 . no
H15C C9 3.0500 . no
H15C F11 2.7400 3_556 no
H16 F12 2.7500 . no
H16 O1 2.7600 1_565 no
H16 H9 2.5700 1_565 no

loop_
_geom_hbond_atom_site_label_D
_geom_hbond_atom_site_label_H
_geom_hbond_atom_site_label_A
_geom_hbond_distance_DH
_geom_hbond_distance_HA
_geom_hbond_distance_DA
_geom_hbond_angle_DHA
_geom_hbond_publ_flag
C1 H1 O1 0.9300 2.3900 2.727(4) 101.00 yes
C12 H12A O2 0.9600 2.5700 3.100(5) 115.00 yes
C13 H13A O2 0.9600 2.4500 3.003(5) 116.00 yes

loop_
_geom_torsion_atom_site_label_1
_geom_torsion_atom_site_label_2
_geom_torsion_atom_site_label_3
_geom_torsion_atom_site_label_4
_geom_torsion
_geom_torsion_publ_flag
C9 O1 N1 C6 103.2(3) no
C9 O1 N1 C7 -30.0(3) no
N1 O1 C9 C8 21.3(3) no
N1 O1 C9 C10 -103.3(3) no
C11 O3 C10 O2 -3.6(5) no
C10 O3 C11 C13 59.8(4) no
C10 O3 C11 C14 178.3(3) no
C11 O3 C10 C9 177.0(3) no
C10 O3 C11 C12 -65.2(4) no
C6 N1 C7 C17 135.9(3) no
O1 N1 C7 C8 26.1(3) no
C6 N1 C7 C8 -102.5(3) no
O1 N1 C6 C1 25.5(3) no
C7 N1 C6 C1 150.8(3) no
O1 N1 C6 C5 -161.8(3) no
C7 N1 C6 C5 -36.6(4) no
O1 N1 C7 C17 -95.5(3) no
C6 C1 C2 C3 0.9(5) no
C2 C1 C6 C5 1.1(5) no
C2 C1 C6 N1 174.0(3) no
C1 C2 C3 C4 -2.3(6) no
C2 C3 C4 C5 1.7(6) no
C3 C4 C5 C6 0.4(5) no
C4 C5 C6 N1 -174.5(3) no
C4 C5 C6 C1 -1.8(5) no
N1 C7 C8 C9 -13.3(3) no
N1 C7 C17 F11 62.9(4) no
N1 C7 C17 F12 -177.2(3) no
C17 C7 C8 C16 -74.7(5) no
N1 C7 C17 F3 -57.9(5) no
C8 C7 C17 F3 -175.2(4) no
N1 C7 C8 C16 166.8(3) no
C17 C7 C8 C9 105.3(4) no
C8 C7 C17 F12 65.5(4) no
C8 C7 C17 F11 -54.5(5) no
C16 C8 C9 C10 -62.9(4) no
C16 C8 C9 O1 175.1(3) no
C7 C8 C9 C10 117.2(3) no
C7 C8 C16 C15 -179.3(3) no
C7 C8 C9 O1 -4.8(3) no
C9 C8 C16 C15 0.8(6) no
C8 C9 C10 O2 137.3(3) no
C8 C9 C10 O3 -43.3(4) no
O1 C9 C10 O2 -103.6(4) no
O1 C9 C10 O3 75.9(3) no
